data_1532561
loop_
_publ_author_name
'Kuz'micheva, G.M.'
'Afanas'eva, I.N.'
'Esaulova, Yu.V.'
'Kostyleva, I.E.'
'Khlybov, E.P.'
'Andreenko, A.S.'

_publ_section_title
;
 Dependence of the structure and properties of (M, Cu) Sr2 (Ln, Ca) Cu2
 O8-d (1212) and (M, Cu) Sr2 (Ln, Ce(4+))2 Cu2 O10-d (1222) phases on the
 cation M
;
_journal_name_full 'Zhurnal Strukturnoi Khimii (Issue-No. from 1981)'
_journal_page_first 871
_journal_page_last 890
_journal_volume 43
_journal_year 2002
_chemical_formula_sum 'Ca0.25 Cu2.24 Er1.11 O7 Pb0.76 Sr1.64'
_chemical_name_systematic
;
(Pb0.76 Cu0.24) (Sr1.64 Er0.36) (Er0.75 Ca0.25) Cu2 O7
;
_space_group_IT_number 123
_symmetry_space_group_name_Hall '-P 4 2'
_symmetry_space_group_name_H-M 'P 4/m m m'
_cell_angle_alpha 90
_cell_angle_beta 90
_cell_angle_gamma 90
_cell_formula_units_Z 1
_cell_length_a 3.8223
_cell_length_b 3.8223
_cell_length_c 11.8716
_cell_volume 173.444
_citation_journal_id_ASTM ZSTKAI
_cod_data_source_file Kuzmicheva_ZSTKAI_2002_1182.cif
_cod_data_source_block Ca0.25Cu2.24Er1.11O7Pb0.76Sr1.64
_cod_original_cell_volume 173.4438
_cod_database_code 1532561

loop_
_symmetry_equiv_pos_as_xyz
x,y,z
-y,x,z
-x,-y,z
y,-x,z
x,-y,-z
y,x,-z
-x,y,-z
-y,-x,-z
-x,-y,-z
y,-x,-z
x,y,-z
-y,x,-z
-x,y,z
-y,-x,z
x,-y,z
y,x,z

loop_
_atom_site_label
_atom_site_type_symbol
_atom_site_fract_x
_atom_site_fract_y
_atom_site_fract_z
_atom_site_occupancy
_atom_site_U_iso_or_equiv
Ca1 Ca+2 0.5 0.5 0.5 0.25 0.0
O1 O-2 0.4 0.5 0 0.25 0.0
Sr1 Sr+2 0.5 0.5 0.2101 0.82 0.0
Er1 Er+3 0.5 0.5 0.2101 0.18 0.0
Cu1 Cu+2 0.049 0 0 0.06 0.0
Er2 Er+3 0.5 0.5 0.5 0.75 0.0
Cu2 Cu+2 0 0 0.364 1 0.0
Pb2 Pb+4 0.049 0 0 0.095 0.0
O3 O-2 0.5 0 0.3778 1 0.0
Pb1 Pb+2 0.049 0 0 0.095 0.0
O2 O-2 0 0 0.1635 1 0.0
